data_7003983
loop_
_publ_author_name
'Dureen, Meghan A.'
'Stephan, Douglas W.'

_publ_section_title
;
 Biphenylamide ligand complexes of Li and Al: hemilabile arene donors?
;
_journal_issue 35
_journal_name_full 'Dalton Transactions'
_journal_page_first 4723
_journal_page_last 4731
_journal_paper_doi 10.1039/b801772g
_journal_year 2008
_chemical_formula_sum 'C30 H32 Al N O'
_chemical_formula_weight 449.55
_space_group_IT_number 14
_symmetry_cell_setting monoclinic
_symmetry_space_group_name_Hall '-P 2yn'
_symmetry_space_group_name_H-M 'P 1 21/n 1'
_atom_sites_solution_hydrogens geom
_atom_sites_solution_primary direct
_atom_sites_solution_secondary difmap
_audit_creation_method SHELXL-97
_cell_angle_alpha 90.00
_cell_angle_beta 103.730(3)
_cell_angle_gamma 90.00
_cell_formula_units_Z 4
_cell_length_a 8.6605(15)
_cell_length_b 30.207(5)
_cell_length_c 10.2180(18)
_cell_measurement_temperature 296(2)
_cell_measurement_theta_max 25.0
_cell_measurement_theta_min 2.0
_cell_volume 2596.7(8)
_computing_structure_refinement 'SHELXL-97 (Sheldrick, 1997)'
_computing_structure_solution 'SHELXS-97 (Sheldrick, 1990)'
_diffrn_ambient_temperature 296(2)
_diffrn_measured_fraction_theta_full 0.998
_diffrn_measured_fraction_theta_max 0.998
_diffrn_radiation_monochromator graphite
_diffrn_radiation_source 'fine-focus sealed tube'
_diffrn_radiation_type MoK\a
_diffrn_radiation_wavelength 0.71073
_diffrn_reflns_av_R_equivalents 0.0495
_diffrn_reflns_av_sigmaI/netI 0.0368
_diffrn_reflns_limit_h_max 10
_diffrn_reflns_limit_h_min -10
_diffrn_reflns_limit_k_max 35
_diffrn_reflns_limit_k_min -35
_diffrn_reflns_limit_l_max 12
_diffrn_reflns_limit_l_min -12
_diffrn_reflns_number 24804
_diffrn_reflns_theta_full 25.00
_diffrn_reflns_theta_max 25.00
_diffrn_reflns_theta_min 2.16
_exptl_absorpt_coefficient_mu 0.100
_exptl_absorpt_correction_T_max 1.00000
_exptl_absorpt_correction_T_min 0.481298
_exptl_absorpt_correction_type empirical
_exptl_crystal_density_diffrn 1.150
_exptl_crystal_density_method 'not measured'
_exptl_crystal_F_000 960
_exptl_crystal_size_max 0.18
_exptl_crystal_size_mid 0.23
_exptl_crystal_size_min 0.24
_refine_diff_density_max 0.220
_refine_diff_density_min -0.155
_refine_diff_density_rms 0.038
_refine_ls_extinction_method none
_refine_ls_goodness_of_fit_ref 1.013
_refine_ls_hydrogen_treatment mixed
_refine_ls_matrix_type full
_refine_ls_number_parameters 298
_refine_ls_number_reflns 4561
_refine_ls_number_restraints 0
_refine_ls_restrained_S_all 1.013
_refine_ls_R_factor_all 0.0973
_refine_ls_R_factor_gt 0.0569
_refine_ls_shift/su_max 0.000
_refine_ls_shift/su_mean 0.000
_refine_ls_structure_factor_coef Fsqd
_refine_ls_weighting_details 'calc w=1/[\s^2^(Fo^2^)+(0.0871P)^2^+0.2828P] where P=(Fo^2^+2Fc^2^)/3'
_refine_ls_weighting_scheme calc
_refine_ls_wR_factor_gt 0.1411
_refine_ls_wR_factor_ref 0.1666
_reflns_number_gt 2847
_reflns_number_total 4561
_reflns_threshold_expression >2sigma(I)
_cod_data_source_file b801772g.txt
_cod_data_source_block (2-C6H4-Ph)2NAlMe2(THF)
_cod_original_sg_symbol_H-M P2(1)/n
_cod_database_code 7003983

loop_
_symmetry_equiv_pos_as_xyz
'x, y, z'
'-x+1/2, y+1/2, -z+1/2'
'-x, -y, -z'
'x-1/2, -y-1/2, z-1/2'

loop_
_atom_site_label
_atom_site_type_symbol
_atom_site_fract_x
_atom_site_fract_y
_atom_site_fract_z
_atom_site_U_iso_or_equiv
_atom_site_adp_type
_atom_site_occupancy
_atom_site_symmetry_multiplicity
_atom_site_calc_flag
_atom_site_refinement_flags
_atom_site_disorder_assembly
_atom_site_disorder_group
Al1 Al 0.71790(10) 0.06732(3) 0.16700(9) 0.0649(3) Uani 1 1 d . . .
N1 N 0.8277(3) 0.11222(6) 0.2739(2) 0.0574(5) Uani 1 1 d . . .
O1 O 0.5308(2) 0.09424(6) 0.05522(18) 0.0724(5) Uani 1 1 d . . .
C15 C 0.8468(3) 0.11486(9) 0.4163(3) 0.0574(7) Uani 1 1 d . . .
C16 C 0.8265(3) 0.15432(9) 0.4823(3) 0.0574(7) Uani 1 1 d . . .
C21 C 0.7799(3) 0.19681(9) 0.4077(2) 0.0572(6) Uani 1 1 d . . .
C3 C 0.9056(3) 0.14567(8) 0.2136(3) 0.0588(7) Uani 1 1 d . . .
C4 C 1.0670(3) 0.15641(9) 0.2622(3) 0.0648(7) Uani 1 1 d . . .
C20 C 0.8819(3) 0.07647(10) 0.4944(3) 0.0708(8) Uani 1 1 d . . .
H20A H 0.8966 0.0499 0.4528 0.085 Uiso 1 1 calc R . .
C9 C 1.1799(3) 0.13155(10) 0.3693(3) 0.0683(8) Uani 1 1 d . . .
C26 C 0.6253(3) 0.20281(9) 0.3332(3) 0.0634(7) Uani 1 1 d . . .
H26A H 0.5512 0.1803 0.3301 0.076 Uiso 1 1 calc R . .
C17 C 0.8442(3) 0.15420(11) 0.6215(3) 0.0720(8) Uani 1 1 d . . .
H17A H 0.8334 0.1807 0.6651 0.086 Uiso 1 1 calc R . .
C8 C 0.8191(4) 0.16818(9) 0.1010(3) 0.0702(8) Uani 1 1 d . . .
H8A H 0.7130 0.1608 0.0664 0.084 Uiso 1 1 calc R . .
C22 C 0.8866(3) 0.23099(9) 0.4124(3) 0.0674(7) Uani 1 1 d . . .
H22A H 0.9904 0.2278 0.4631 0.081 Uiso 1 1 calc R . .
C5 C 1.1294(4) 0.19114(9) 0.2006(3) 0.0761(8) Uani 1 1 d . . .
H5A H 1.2347 0.1994 0.2351 0.091 Uiso 1 1 calc R . .
C25 C 0.5799(4) 0.24150(10) 0.2639(3) 0.0718(8) Uani 1 1 d . . .
H25A H 0.4759 0.2449 0.2139 0.086 Uiso 1 1 calc R . .
C7 C 0.8867(4) 0.20123(10) 0.0391(3) 0.0813(9) Uani 1 1 d . . .
H7A H 0.8273 0.2151 -0.0377 0.098 Uiso 1 1 calc R . .
C24 C 0.6879(4) 0.27512(10) 0.2683(3) 0.0773(8) Uani 1 1 d . . .
H24A H 0.6576 0.3013 0.2211 0.093 Uiso 1 1 calc R . .
C19 C 0.8953(4) 0.07706(12) 0.6323(3) 0.0820(9) Uani 1 1 d . . .
H19A H 0.9166 0.0510 0.6818 0.098 Uiso 1 1 calc R . .
C23 C 0.8411(4) 0.26984(10) 0.3430(3) 0.0794(9) Uani 1 1 d . . .
H23A H 0.9145 0.2926 0.3468 0.095 Uiso 1 1 calc R . .
C18 C 0.8772(4) 0.11610(13) 0.6959(3) 0.0842(10) Uani 1 1 d . . .
H18A H 0.8872 0.1167 0.7886 0.101 Uiso 1 1 calc R . .
C10 C 1.1897(4) 0.08579(11) 0.3642(3) 0.0782(9) Uani 1 1 d . . .
H10A H 1.1158 0.0702 0.2998 0.094 Uiso 1 1 calc R . .
C1 C 0.6200(4) 0.02368(10) 0.2637(3) 0.0956(11) Uani 1 1 d . . .
H1A H 0.5695 0.0386 0.3253 0.143 Uiso 1 1 calc R . .
H1B H 0.7003 0.0041 0.3129 0.143 Uiso 1 1 calc R . .
H1C H 0.5422 0.0069 0.2004 0.143 Uiso 1 1 calc R . .
C6 C 1.0420(5) 0.21354(11) 0.0914(4) 0.0875(10) Uani 1 1 d . . .
H6A H 1.0869 0.2367 0.0532 0.105 Uiso 1 1 calc R . .
C11 C 1.3080(5) 0.06319(13) 0.4537(4) 0.0946(11) Uani 1 1 d . . .
H11A H 1.3129 0.0325 0.4486 0.113 Uiso 1 1 calc R . .
C2 C 0.8307(4) 0.04551(11) 0.0345(3) 0.0910(10) Uani 1 1 d . . .
H2A H 0.8729 0.0701 -0.0052 0.136 Uiso 1 1 calc R . .
H2B H 0.7582 0.0293 -0.0346 0.136 Uiso 1 1 calc R . .
H2C H 0.9160 0.0265 0.0784 0.136 Uiso 1 1 calc R . .
C28 C 0.3000(4) 0.09617(16) -0.1191(4) 0.1139(13) Uani 1 1 d . . .
H28A H 0.2731 0.1222 -0.1756 0.137 Uiso 1 1 calc R . .
H28B H 0.2440 0.0709 -0.1665 0.137 Uiso 1 1 calc R . .
C27 C 0.4735(4) 0.08843(16) -0.0870(3) 0.1140(13) Uani 1 1 d . . .
H27A H 0.4961 0.0587 -0.1128 0.137 Uiso 1 1 calc R . .
H27B H 0.5246 0.1093 -0.1352 0.137 Uiso 1 1 calc R . .
C14 C 1.2897(4) 0.15337(12) 0.4687(3) 0.0854(9) Uani 1 1 d . . .
H14A H 1.2837 0.1840 0.4762 0.102 Uiso 1 1 calc R . .
C30 C 0.4005(4) 0.11176(15) 0.1082(4) 0.1083(13) Uani 1 1 d . . .
H30A H 0.3980 0.0974 0.1926 0.130 Uiso 1 1 calc R . .
H30B H 0.4131 0.1434 0.1237 0.130 Uiso 1 1 calc R . .
C13 C 1.4094(4) 0.13020(18) 0.5579(4) 0.1060(13) Uani 1 1 d . . .
H13A H 1.4835 0.1454 0.6232 0.127 Uiso 1 1 calc R . .
C29 C 0.2565(5) 0.10260(18) 0.0074(5) 0.1335(16) Uani 1 1 d . . .
H29A H 0.1829 0.1272 0.0007 0.160 Uiso 1 1 calc R . .
H29B H 0.2056 0.0762 0.0313 0.160 Uiso 1 1 calc R . .
C12 C 1.4179(5) 0.0852(2) 0.5496(4) 0.1100(14) Uani 1 1 d . . .
H12A H 1.4978 0.0696 0.6086 0.132 Uiso 1 1 calc R . .

loop_
_atom_site_aniso_label
_atom_site_aniso_U_11
_atom_site_aniso_U_22
_atom_site_aniso_U_33
_atom_site_aniso_U_23
_atom_site_aniso_U_13
_atom_site_aniso_U_12
Al1 0.0723(6) 0.0581(5) 0.0660(5) -0.0025(4) 0.0202(4) 0.0000(4)
N1 0.0631(13) 0.0558(12) 0.0552(13) 0.0062(10) 0.0179(10) -0.0021(10)
O1 0.0687(12) 0.0850(13) 0.0633(12) -0.0108(10) 0.0152(10) 0.0032(10)
C15 0.0503(15) 0.0664(17) 0.0542(15) 0.0109(13) 0.0103(12) -0.0041(12)
C16 0.0502(15) 0.0690(17) 0.0512(15) 0.0040(13) 0.0084(12) -0.0078(12)
C21 0.0588(16) 0.0638(16) 0.0496(15) -0.0064(12) 0.0138(12) -0.0039(13)
C3 0.0711(18) 0.0554(15) 0.0539(15) -0.0002(12) 0.0227(13) -0.0005(13)
C4 0.0686(18) 0.0676(17) 0.0657(17) 0.0040(14) 0.0311(15) -0.0005(14)
C20 0.0679(18) 0.0694(18) 0.072(2) 0.0173(15) 0.0113(15) -0.0010(14)
C9 0.0592(17) 0.084(2) 0.0688(19) 0.0097(16) 0.0286(15) -0.0016(15)
C26 0.0598(17) 0.0680(17) 0.0618(16) -0.0025(14) 0.0130(13) -0.0055(14)
C17 0.0666(18) 0.092(2) 0.0550(17) -0.0003(15) 0.0090(14) -0.0132(15)
C8 0.081(2) 0.0707(18) 0.0573(17) 0.0084(14) 0.0132(15) -0.0039(15)
C22 0.0639(17) 0.0684(18) 0.0679(18) -0.0050(14) 0.0115(14) -0.0044(14)
C5 0.077(2) 0.0755(19) 0.085(2) 0.0099(17) 0.0361(17) -0.0050(16)
C25 0.0661(18) 0.078(2) 0.0684(19) 0.0020(15) 0.0100(14) 0.0071(16)
C7 0.108(3) 0.073(2) 0.0657(19) 0.0192(16) 0.0262(18) 0.0069(19)
C24 0.086(2) 0.0663(18) 0.080(2) 0.0082(16) 0.0217(18) 0.0046(17)
C19 0.073(2) 0.094(2) 0.073(2) 0.0354(19) 0.0061(16) -0.0074(17)
C23 0.080(2) 0.0642(19) 0.096(2) -0.0008(17) 0.0244(18) -0.0119(16)
C18 0.083(2) 0.113(3) 0.0517(17) 0.0176(19) 0.0057(16) -0.016(2)
C10 0.072(2) 0.085(2) 0.083(2) 0.0144(18) 0.0300(17) 0.0106(17)
C1 0.114(3) 0.074(2) 0.098(3) 0.0012(18) 0.025(2) -0.0244(19)
C6 0.110(3) 0.077(2) 0.088(2) 0.0174(19) 0.047(2) -0.006(2)
C11 0.088(3) 0.108(3) 0.097(3) 0.030(2) 0.040(2) 0.024(2)
C2 0.096(2) 0.093(2) 0.087(2) -0.0169(19) 0.029(2) 0.0133(19)
C28 0.088(3) 0.141(3) 0.099(3) -0.024(3) -0.005(2) 0.020(2)
C27 0.093(3) 0.171(4) 0.070(2) -0.026(2) 0.0027(19) 0.018(3)
C14 0.071(2) 0.106(3) 0.082(2) 0.008(2) 0.0247(18) -0.0102(19)
C30 0.076(2) 0.159(4) 0.091(2) -0.030(2) 0.022(2) 0.019(2)
C13 0.075(2) 0.160(4) 0.081(3) 0.015(3) 0.015(2) -0.012(3)
C29 0.077(3) 0.206(5) 0.114(3) -0.041(3) 0.016(2) 0.005(3)
C12 0.077(3) 0.163(4) 0.093(3) 0.040(3) 0.026(2) 0.026(3)

loop_
_atom_type_symbol
_atom_type_description
_atom_type_scat_dispersion_real
_atom_type_scat_dispersion_imag
_atom_type_scat_source
C C 0.0033 0.0016 'International Tables Vol C Tables 4.2.6.8 and 6.1.1.4'
H H 0.0000 0.0000 'International Tables Vol C Tables 4.2.6.8 and 6.1.1.4'
N N 0.0061 0.0033 'International Tables Vol C Tables 4.2.6.8 and 6.1.1.4'
O O 0.0106 0.0060 'International Tables Vol C Tables 4.2.6.8 and 6.1.1.4'
Al Al 0.0645 0.0514 'International Tables Vol C Tables 4.2.6.8 and 6.1.1.4'

loop_
_geom_angle_atom_site_label_1
_geom_angle_atom_site_label_2
_geom_angle_atom_site_label_3
_geom_angle
_geom_angle_site_symmetry_1
_geom_angle_site_symmetry_3
_geom_angle_publ_flag
N1 Al1 O1 106.37(9) . . ?
N1 Al1 C1 114.70(13) . . ?
O1 Al1 C1 100.34(14) . . ?
N1 Al1 C2 112.48(13) . . ?
O1 Al1 C2 102.64(12) . . ?
C1 Al1 C2 117.93(15) . . ?
C15 N1 C3 116.5(2) . . ?
C15 N1 Al1 124.09(16) . . ?
C3 N1 Al1 119.33(17) . . ?
C27 O1 C30 108.0(2) . . ?
C27 O1 Al1 126.2(2) . . ?
C30 O1 Al1 123.2(2) . . ?
C20 C15 C16 117.8(2) . . ?
C20 C15 N1 119.5(2) . . ?
C16 C15 N1 122.7(2) . . ?
C17 C16 C15 119.5(3) . . ?
C17 C16 C21 118.2(2) . . ?
C15 C16 C21 122.3(2) . . ?
C22 C21 C26 118.3(3) . . ?
C22 C21 C16 121.8(2) . . ?
C26 C21 C16 120.0(2) . . ?
C8 C3 C4 118.3(2) . . ?
C8 C3 N1 118.9(2) . . ?
C4 C3 N1 122.8(2) . . ?
C5 C4 C3 118.2(3) . . ?
C5 C4 C9 117.0(3) . . ?
C3 C4 C9 124.6(2) . . ?
C19 C20 C15 121.5(3) . . ?
C14 C9 C10 117.7(3) . . ?
C14 C9 C4 121.2(3) . . ?
C10 C9 C4 120.8(3) . . ?
C25 C26 C21 121.0(3) . . ?
C18 C17 C16 121.7(3) . . ?
C7 C8 C3 121.8(3) . . ?
C21 C22 C23 120.8(3) . . ?
C6 C5 C4 122.7(3) . . ?
C24 C25 C26 120.1(3) . . ?
C6 C7 C8 119.9(3) . . ?
C23 C24 C25 119.5(3) . . ?
C18 C19 C20 120.0(3) . . ?
C24 C23 C22 120.3(3) . . ?
C17 C18 C19 119.4(3) . . ?
C11 C10 C9 120.7(3) . . ?
C5 C6 C7 118.9(3) . . ?
C12 C11 C10 121.1(4) . . ?
C29 C28 C27 106.9(3) . . ?
O1 C27 C28 107.2(3) . . ?
C9 C14 C13 121.0(4) . . ?
C29 C30 O1 106.2(3) . . ?
C12 C13 C14 120.1(4) . . ?
C30 C29 C28 107.4(3) . . ?
C11 C12 C13 119.3(4) . . ?

loop_
_geom_bond_atom_site_label_1
_geom_bond_atom_site_label_2
_geom_bond_distance
_geom_bond_site_symmetry_2
_geom_bond_publ_flag
Al1 N1 1.856(2) . ?
Al1 O1 1.927(2) . ?
Al1 C1 1.957(3) . ?
Al1 C2 1.962(3) . ?
N1 C15 1.427(3) . ?
N1 C3 1.433(3) . ?
O1 C27 1.430(4) . ?
O1 C30 1.461(4) . ?
C15 C20 1.399(4) . ?
C15 C16 1.401(4) . ?
C16 C17 1.395(4) . ?
C16 C21 1.498(4) . ?
C21 C22 1.379(4) . ?
C21 C26 1.386(4) . ?
C3 C8 1.393(4) . ?
C3 C4 1.405(4) . ?
C4 C5 1.397(4) . ?
C4 C9 1.487(4) . ?
C20 C19 1.387(4) . ?
C9 C14 1.383(4) . ?
C9 C10 1.387(4) . ?
C26 C25 1.375(4) . ?
C17 C18 1.372(4) . ?
C8 C7 1.384(4) . ?
C22 C23 1.379(4) . ?
C5 C6 1.369(4) . ?
C25 C24 1.374(4) . ?
C7 C6 1.375(5) . ?
C24 C23 1.374(4) . ?
C19 C18 1.373(5) . ?
C10 C11 1.381(4) . ?
C11 C12 1.365(6) . ?
C28 C29 1.443(6) . ?
C28 C27 1.479(5) . ?
C14 C13 1.395(5) . ?
C30 C29 1.443(5) . ?
C13 C12 1.366(6) . ?
